data_7245977
loop_
_publ_author_name
'Hua, Xiu-Ni'
'Pan, Xia'
'Zhu, Yang'
'Cai, Zhuoer'
'Song, Qi'
'Li, Yaozhenhui'
'Feng, Wenbin'
'Chen, Xin'
'Zhang, Hui'
'Sun, Baiwang'

_publ_section_title
;
 Novel pharmaceutical salts of cephalexin with organic counterions:
 structural analysis and properties
;
_journal_issue 54
_journal_name_full 'RSC Advances'
_journal_page_first 34843
_journal_page_last 34850
_journal_paper_doi 10.1039/D2RA05565A
_journal_volume 12
_journal_year 2022
_chemical_absolute_configuration ad
_chemical_formula_moiety '2(C16 H18 N3 O4 S), 2(C7 H4 Cl O3), 3(H2 O)'
_chemical_formula_sum 'C46 H50 Cl2 N6 O17 S2'
_chemical_formula_weight 1093.94
_space_group_crystal_system monoclinic
_space_group_IT_number 5
_space_group_name_Hall 'C 2y'
_space_group_name_H-M_alt 'C 1 2 1'
_atom_sites_solution_hydrogens mixed
_audit_creation_method SHELXL-2014/7
_audit_update_record
;
2022-10-29 deposited with the CCDC.	2022-11-11 downloaded from the CCDC.
;
_cell_angle_alpha 90
_cell_angle_beta 95.3770(10)
_cell_angle_gamma 90
_cell_formula_units_Z 2
_cell_length_a 30.1649(13)
_cell_length_b 7.7132(3)
_cell_length_c 10.9391(4)
_cell_measurement_reflns_used 7225
_cell_measurement_temperature 150(2)
_cell_measurement_theta_max 26.35
_cell_measurement_theta_min 2.73
_cell_volume 2533.98(17)
_computing_cell_refinement 'Bruker SAINT'
_computing_data_collection 'Bruker APEX2'
_computing_data_reduction 'Bruker SAINT'
_computing_publication_material 'SHELXL-2014/7 (Sheldrick, 2014)'
_computing_structure_refinement 'SHELXL-2014/7 (Sheldrick, 2014)'
_computing_structure_solution 'SHELXL-2014/7 (Sheldrick, 2014)'
_diffrn_ambient_temperature 150(2)
_diffrn_measured_fraction_theta_full 0.989
_diffrn_measured_fraction_theta_max 0.989
_diffrn_measurement_device_type 'Bruker APEX-II CCD'
_diffrn_measurement_method '\f and \w scans'
_diffrn_radiation_type MoK\a
_diffrn_radiation_wavelength 0.71073
_diffrn_reflns_av_R_equivalents 0.0424
_diffrn_reflns_av_unetI/netI 0.0387
_diffrn_reflns_Laue_measured_fraction_full 0.989
_diffrn_reflns_Laue_measured_fraction_max 0.989
_diffrn_reflns_limit_h_max 37
_diffrn_reflns_limit_h_min -37
_diffrn_reflns_limit_k_max 9
_diffrn_reflns_limit_k_min -9
_diffrn_reflns_limit_l_max 13
_diffrn_reflns_limit_l_min -13
_diffrn_reflns_number 18174
_diffrn_reflns_point_group_measured_fraction_full 0.979
_diffrn_reflns_point_group_measured_fraction_max 0.976
_diffrn_reflns_theta_full 25.242
_diffrn_reflns_theta_max 26.393
_diffrn_reflns_theta_min 2.726
_exptl_absorpt_coefficient_mu 0.288
_exptl_absorpt_correction_T_max 0.972
_exptl_absorpt_correction_T_min 0.949
_exptl_absorpt_correction_type multi-scan
_exptl_absorpt_process_details 'SADABS-2016/2 (Bruker,2016/2)'
_exptl_crystal_colour yellow
_exptl_crystal_density_diffrn 1.434
_exptl_crystal_description strip
_exptl_crystal_F_000 1140
_exptl_crystal_size_max 0.200
_exptl_crystal_size_mid 0.150
_exptl_crystal_size_min 0.100
_refine_diff_density_max 0.332
_refine_diff_density_min -0.322
_refine_diff_density_rms 0.055
_refine_ls_abs_structure_details
;
 Flack x determined using 1876 quotients [(I+)-(I-)]/[(I+)+(I-)]
 (Parsons, Flack and Wagner, Acta Cryst. B69 (2013) 249-259).
;
_refine_ls_abs_structure_Flack -0.01(3)
_refine_ls_extinction_method none
_refine_ls_goodness_of_fit_ref 1.091
_refine_ls_hydrogen_treatment constr
_refine_ls_matrix_type full
_refine_ls_number_parameters 334
_refine_ls_number_reflns 5090
_refine_ls_number_restraints 1
_refine_ls_restrained_S_all 1.091
_refine_ls_R_factor_all 0.0523
_refine_ls_R_factor_gt 0.0472
_refine_ls_shift/su_max 0.000
_refine_ls_shift/su_mean 0.000
_refine_ls_structure_factor_coef Fsqd
_refine_ls_weighting_details 'w=1/[\s^2^(Fo^2^)+(0.0732P)^2^] where P=(Fo^2^+2Fc^2^)/3'
_refine_ls_weighting_scheme calc
_refine_ls_wR_factor_gt 0.1124
_refine_ls_wR_factor_ref 0.1164
_reflns_Friedel_coverage 0.832
_reflns_Friedel_fraction_full 0.967
_reflns_Friedel_fraction_max 0.961
_reflns_number_gt 4571
_reflns_number_total 5090
_reflns_threshold_expression 'I > 2\s(I)'
_cod_data_source_file d2ra05565a2.cif
_cod_data_source_block 1_CCDC1
_cod_original_sg_symbol_H-M 'C 2'
_cod_database_code 7245977
_shelx_shelxl_version_number 2014/7
_shelx_space_group_comment
;
The symmetry employed for this shelxl refinement is uniquely defined
by the following loop, which should always be used as a source of
symmetry information in preference to the above space-group names.
They are only intended as comments.
;
_shelx_estimated_absorpt_t_min 0.945
_shelx_estimated_absorpt_t_max 0.972

loop_
_space_group_symop_operation_xyz
'x, y, z'
'-x, y, -z'
'x+1/2, y+1/2, z'
'-x+1/2, y+1/2, -z'

loop_
_atom_site_label
_atom_site_type_symbol
_atom_site_fract_x
_atom_site_fract_y
_atom_site_fract_z
_atom_site_U_iso_or_equiv
_atom_site_adp_type
_atom_site_occupancy
_atom_site_site_symmetry_order
_atom_site_calc_flag
_atom_site_refinement_flags_posn
_atom_site_refinement_flags_adp
_atom_site_refinement_flags_occupancy
_atom_site_disorder_assembly
_atom_site_disorder_group
S1 S 0.34351(3) 0.60331(13) 0.07036(8) 0.0328(2) Uani 1 1 d . . . . .
Cl1 Cl 0.73109(4) 0.18779(19) 0.83925(14) 0.0630(4) Uani 1 1 d . . . . .
O1 O 0.38442(9) 0.6318(4) 0.5613(2) 0.0381(7) Uani 1 1 d . . . . .
O2 O 0.43472(10) 0.7946(4) 0.4758(2) 0.0378(6) Uani 1 1 d . . . . .
H2 H 0.4470 0.7983 0.5479 0.057 Uiso 1 1 calc R U . . .
O3 O 0.46439(9) 0.5163(4) 0.3073(2) 0.0298(5) Uani 1 1 d . . . . .
O4 O 0.43452(10) 0.6630(4) -0.1471(2) 0.0382(6) Uani 1 1 d . . . . .
O5 O 0.56860(10) 0.1768(4) 0.4995(2) 0.0402(6) Uani 1 1 d . . . . .
H5 H 0.5464 0.1548 0.5379 0.060 Uiso 1 1 calc R U . . .
O6 O 0.52413(9) 0.1357(3) 0.6803(2) 0.0370(6) Uani 1 1 d . . . . .
O7 O 0.55673(10) 0.1651(4) 0.8709(2) 0.0383(6) Uani 1 1 d . . . . .
O8 O 0.47741(10) 0.8396(4) 0.6833(2) 0.0395(7) Uani 1 1 d . . . . .
H8A H 0.4676 0.8097 0.7565 0.047 Uiso 1 1 d R U . . .
H8B H 0.4920 0.9478 0.6839 0.047 Uiso 1 1 d R U . . .
O9 O 0.5000 -0.0276(6) 1.0000 0.0554(13) Uani 1 2 d S T P . .
H9A H 0.5156 0.0315 0.9640 0.066 Uiso 1 1 d R U . . .
N1 N 0.40400(10) 0.7020(4) 0.2529(3) 0.0283(6) Uani 1 1 d . . . . .
N2 N 0.43949(11) 0.4963(4) 0.0219(3) 0.0285(6) Uani 1 1 d . . . . .
H2A H 0.4413 0.3915 0.0538 0.034 Uiso 1 1 calc R U . . .
N3 N 0.44713(10) 0.4107(4) -0.3041(3) 0.0286(6) Uani 1 1 d . . . . .
H3A H 0.4276 0.4961 -0.3298 0.043 Uiso 1 1 calc R U . . .
H3B H 0.4434 0.3186 -0.3561 0.043 Uiso 1 1 calc R U . . .
H3C H 0.4755 0.4512 -0.3035 0.043 Uiso 1 1 calc R U . . .
C1 C 0.39211(12) 0.7302(5) 0.1215(3) 0.0287(7) Uani 1 1 d . . . . .
H1 H 0.3895 0.8553 0.0979 0.034 Uiso 1 1 calc R U . . .
C2 C 0.37463(13) 0.6972(5) 0.3455(3) 0.0308(7) Uani 1 1 d . . . . .
C3 C 0.33085(13) 0.6923(6) 0.3176(3) 0.0352(8) Uani 1 1 d . . . . .
C4 C 0.30961(13) 0.6885(6) 0.1856(4) 0.0393(9) Uani 1 1 d . . . . .
H4A H 0.3007 0.8083 0.1618 0.047 Uiso 1 1 calc R U . . .
H4B H 0.2821 0.6184 0.1834 0.047 Uiso 1 1 calc R U . . .
C5 C 0.29718(14) 0.6999(8) 0.4112(4) 0.0485(11) Uani 1 1 d . . . . .
H5A H 0.3125 0.7232 0.4925 0.073 Uiso 1 1 calc R U . . .
H5B H 0.2815 0.5887 0.4125 0.073 Uiso 1 1 calc R U . . .
H5C H 0.2757 0.7926 0.3892 0.073 Uiso 1 1 calc R U . . .
C6 C 0.39837(13) 0.7041(5) 0.4736(3) 0.0300(7) Uani 1 1 d . . . . .
C7 C 0.44115(11) 0.6064(5) 0.2374(3) 0.0257(7) Uani 1 1 d . . . . .
C8 C 0.43791(12) 0.6476(4) 0.0989(3) 0.0274(7) Uani 1 1 d . . . . .
H8 H 0.4601 0.7372 0.0792 0.033 Uiso 1 1 calc R U . . .
C9 C 0.43807(11) 0.5206(5) -0.0994(3) 0.0265(7) Uani 1 1 d . . . . .
C10 C 0.43866(12) 0.3549(5) -0.1772(3) 0.0264(7) Uani 1 1 d . . . . .
H10 H 0.4635 0.2783 -0.1428 0.032 Uiso 1 1 calc R U . . .
C11 C 0.39510(12) 0.2570(5) -0.1793(3) 0.0280(8) Uani 1 1 d . . . . .
C12 C 0.39535(14) 0.0794(5) -0.1616(4) 0.0347(8) Uani 1 1 d . . . . .
H12 H 0.4228 0.0195 -0.1459 0.042 Uiso 1 1 calc R U . . .
C13 C 0.35556(16) -0.0110(6) -0.1668(4) 0.0455(10) Uani 1 1 d . . . . .
H13 H 0.3558 -0.1334 -0.1570 0.055 Uiso 1 1 calc R U . . .
C14 C 0.31577(15) 0.0758(6) -0.1863(5) 0.0481(11) Uani 1 1 d . . . . .
H14 H 0.2885 0.0135 -0.1887 0.058 Uiso 1 1 calc R U . . .
C15 C 0.31527(14) 0.2539(6) -0.2026(4) 0.0436(10) Uani 1 1 d . . . . .
H15 H 0.2877 0.3135 -0.2155 0.052 Uiso 1 1 calc R U . . .
C16 C 0.35466(13) 0.3449(5) -0.2002(4) 0.0345(8) Uani 1 1 d . . . . .
H16 H 0.3543 0.4668 -0.2127 0.041 Uiso 1 1 calc R U . . .
C17 C 0.68210(14) 0.1848(6) 0.7387(4) 0.0434(9) Uani 1 1 d . . . . .
C18 C 0.68511(16) 0.1908(7) 0.6130(5) 0.0510(11) Uani 1 1 d . . . . .
H18 H 0.7134 0.1963 0.5818 0.061 Uiso 1 1 calc R U . . .
C19 C 0.64703(16) 0.1889(7) 0.5340(4) 0.0474(10) Uani 1 1 d . . . . .
H19 H 0.6491 0.1946 0.4480 0.057 Uiso 1 1 calc R U . . .
C20 C 0.60562(13) 0.1785(6) 0.5785(3) 0.0353(8) Uani 1 1 d . . . . .
C21 C 0.60226(13) 0.1711(5) 0.7065(3) 0.0325(8) Uani 1 1 d . . . . .
C22 C 0.64162(14) 0.1758(6) 0.7859(4) 0.0371(8) Uani 1 1 d . . . . .
H22 H 0.6402 0.1728 0.8723 0.045 Uiso 1 1 calc R U . . .
C23 C 0.55806(13) 0.1569(5) 0.7569(3) 0.0311(8) Uani 1 1 d . . . . .

loop_
_atom_site_aniso_label
_atom_site_aniso_U_11
_atom_site_aniso_U_22
_atom_site_aniso_U_33
_atom_site_aniso_U_23
_atom_site_aniso_U_13
_atom_site_aniso_U_12
S1 0.0321(5) 0.0356(5) 0.0299(4) -0.0029(4) -0.0006(3) -0.0002(4)
Cl1 0.0431(6) 0.0607(8) 0.0819(9) 0.0111(7) -0.0113(6) -0.0091(6)
O1 0.0408(15) 0.0453(18) 0.0287(13) 0.0045(12) 0.0049(11) -0.0027(12)
O2 0.0452(17) 0.0416(16) 0.0266(13) -0.0024(11) 0.0034(12) -0.0107(13)
O3 0.0328(13) 0.0300(13) 0.0265(12) -0.0015(10) 0.0020(10) 0.0011(11)
O4 0.0618(18) 0.0265(14) 0.0265(12) 0.0029(11) 0.0044(12) -0.0018(12)
O5 0.0487(16) 0.0435(16) 0.0284(13) 0.0091(12) 0.0027(12) -0.0006(14)
O6 0.0410(15) 0.0311(16) 0.0385(14) -0.0007(11) 0.0023(11) -0.0031(11)
O7 0.0528(17) 0.0339(15) 0.0295(13) -0.0026(11) 0.0115(12) -0.0039(12)
O8 0.0487(17) 0.0390(16) 0.0312(14) 0.0001(11) 0.0062(12) -0.0118(13)
O9 0.048(3) 0.028(2) 0.095(4) 0.000 0.030(3) 0.000
N1 0.0318(15) 0.0308(17) 0.0222(13) 0.0011(11) 0.0025(11) 0.0005(13)
N2 0.0379(17) 0.0270(16) 0.0208(13) 0.0005(12) 0.0039(11) -0.0008(12)
N3 0.0313(16) 0.0307(16) 0.0245(14) -0.0054(12) 0.0056(12) -0.0036(12)
C1 0.0364(19) 0.0253(18) 0.0240(16) -0.0003(13) 0.0013(14) -0.0004(14)
C2 0.0375(19) 0.0270(19) 0.0286(17) -0.0009(14) 0.0062(14) 0.0030(15)
C3 0.036(2) 0.036(2) 0.0342(18) 0.0022(16) 0.0089(15) 0.0048(17)
C4 0.0300(19) 0.047(2) 0.040(2) -0.0034(18) 0.0006(16) 0.0012(18)
C5 0.035(2) 0.070(3) 0.042(2) -0.001(2) 0.0110(18) 0.007(2)
C6 0.0376(19) 0.0269(19) 0.0262(16) -0.0033(14) 0.0069(14) 0.0045(15)
C7 0.0273(16) 0.0268(17) 0.0230(15) -0.0030(14) 0.0028(12) -0.0040(15)
C8 0.0309(17) 0.0258(19) 0.0260(16) 0.0014(13) 0.0055(13) -0.0011(13)
C9 0.0260(17) 0.0276(18) 0.0257(16) 0.0003(14) 0.0025(13) -0.0013(14)
C10 0.0289(18) 0.0277(18) 0.0226(16) -0.0001(13) 0.0031(13) 0.0002(13)
C11 0.0315(19) 0.032(2) 0.0208(16) -0.0037(13) 0.0035(13) 0.0003(14)
C12 0.040(2) 0.028(2) 0.0355(19) 0.0004(15) 0.0008(15) 0.0007(15)
C13 0.049(3) 0.036(2) 0.052(3) 0.0021(18) 0.003(2) -0.0075(18)
C14 0.038(2) 0.041(3) 0.066(3) 0.000(2) 0.009(2) -0.0165(18)
C15 0.031(2) 0.047(3) 0.053(3) -0.006(2) 0.0025(19) 0.0030(17)
C16 0.033(2) 0.031(2) 0.039(2) -0.0031(16) 0.0034(16) -0.0012(15)
C17 0.040(2) 0.033(2) 0.056(3) 0.0061(19) 0.0016(18) -0.0055(18)
C18 0.045(2) 0.049(3) 0.062(3) 0.013(2) 0.020(2) 0.005(2)
C19 0.056(3) 0.049(3) 0.040(2) 0.0102(19) 0.0174(19) 0.005(2)
C20 0.042(2) 0.0278(18) 0.0358(19) 0.0058(16) 0.0033(16) 0.0026(16)
C21 0.043(2) 0.0221(17) 0.0324(18) 0.0006(14) 0.0043(15) -0.0008(15)
C22 0.047(2) 0.0285(19) 0.0358(19) 0.0041(16) 0.0018(17) -0.0040(17)
C23 0.045(2) 0.0175(17) 0.0314(17) -0.0018(13) 0.0052(16) -0.0011(14)

loop_
_atom_type_symbol
_atom_type_description
_atom_type_scat_dispersion_real
_atom_type_scat_dispersion_imag
_atom_type_scat_source
C C 0.0033 0.0016 'International Tables Vol C Tables 4.2.6.8 and 6.1.1.4'
H H 0.0000 0.0000 'International Tables Vol C Tables 4.2.6.8 and 6.1.1.4'
Cl Cl 0.1484 0.1585 'International Tables Vol C Tables 4.2.6.8 and 6.1.1.4'
N N 0.0061 0.0033 'International Tables Vol C Tables 4.2.6.8 and 6.1.1.4'
O O 0.0106 0.0060 'International Tables Vol C Tables 4.2.6.8 and 6.1.1.4'
S S 0.1246 0.1234 'International Tables Vol C Tables 4.2.6.8 and 6.1.1.4'

loop_
_geom_angle_atom_site_label_1
_geom_angle_atom_site_label_2
_geom_angle_atom_site_label_3
_geom_angle
_geom_angle_site_symmetry_1
_geom_angle_site_symmetry_3
_geom_angle_publ_flag
C1 S1 C4 94.73(18) . . ?
C6 O2 H2 109.5 . . ?
C20 O5 H5 109.5 . . ?
H8A O8 H8B 114.2 . . ?
C7 N1 C2 130.9(3) . . ?
C7 N1 C1 95.0(3) . . ?
C2 N1 C1 126.7(3) . . ?
C9 N2 C8 117.8(3) . . ?
C9 N2 H2A 121.1 . . ?
C8 N2 H2A 121.1 . . ?
C10 N3 H3A 109.5 . . ?
C10 N3 H3B 109.5 . . ?
H3A N3 H3B 109.5 . . ?
C10 N3 H3C 109.5 . . ?
H3A N3 H3C 109.5 . . ?
H3B N3 H3C 109.5 . . ?
N1 C1 C8 87.4(3) . . ?
N1 C1 S1 109.9(2) . . ?
C8 C1 S1 115.7(2) . . ?
N1 C1 H1 113.7 . . ?
C8 C1 H1 113.7 . . ?
S1 C1 H1 113.7 . . ?
C3 C2 N1 121.0(3) . . ?
C3 C2 C6 126.0(3) . . ?
N1 C2 C6 113.0(3) . . ?
C2 C3 C5 124.1(4) . . ?
C2 C3 C4 122.6(3) . . ?
C5 C3 C4 113.2(3) . . ?
C3 C4 S1 116.7(3) . . ?
C3 C4 H4A 108.1 . . ?
S1 C4 H4A 108.1 . . ?
C3 C4 H4B 108.1 . . ?
S1 C4 H4B 108.1 . . ?
H4A C4 H4B 107.3 . . ?
C3 C5 H5A 109.5 . . ?
C3 C5 H5B 109.5 . . ?
H5A C5 H5B 109.5 . . ?
C3 C5 H5C 109.5 . . ?
H5A C5 H5C 109.5 . . ?
H5B C5 H5C 109.5 . . ?
O1 C6 O2 125.8(3) . . ?
O1 C6 C2 123.0(3) . . ?
O2 C6 C2 111.2(3) . . ?
O3 C7 N1 131.8(3) . . ?
O3 C7 C8 136.1(3) . . ?
N1 C7 C8 91.9(3) . . ?
N2 C8 C7 113.8(3) . . ?
N2 C8 C1 120.0(3) . . ?
C7 C8 C1 84.5(2) . . ?
N2 C8 H8 111.9 . . ?
C7 C8 H8 111.9 . . ?
C1 C8 H8 111.9 . . ?
O4 C9 N2 123.1(3) . . ?
O4 C9 C10 121.3(3) . . ?
N2 C9 C10 115.6(3) . . ?
N3 C10 C11 110.6(3) . . ?
N3 C10 C9 106.6(3) . . ?
C11 C10 C9 111.6(3) . . ?
N3 C10 H10 109.3 . . ?
C11 C10 H10 109.3 . . ?
C9 C10 H10 109.3 . . ?
C12 C11 C16 119.8(4) . . ?
C12 C11 C10 119.9(4) . . ?
C16 C11 C10 120.3(3) . . ?
C11 C12 C13 120.0(4) . . ?
C11 C12 H12 120.0 . . ?
C13 C12 H12 120.0 . . ?
C14 C13 C12 120.2(4) . . ?
C14 C13 H13 119.9 . . ?
C12 C13 H13 119.9 . . ?
C13 C14 C15 120.2(4) . . ?
C13 C14 H14 119.9 . . ?
C15 C14 H14 119.9 . . ?
C16 C15 C14 120.3(4) . . ?
C16 C15 H15 119.9 . . ?
C14 C15 H15 119.9 . . ?
C15 C16 C11 119.6(4) . . ?
C15 C16 H16 120.2 . . ?
C11 C16 H16 120.2 . . ?
C22 C17 C18 121.2(4) . . ?
C22 C17 Cl1 119.4(3) . . ?
C18 C17 Cl1 119.4(3) . . ?
C19 C18 C17 119.7(4) . . ?
C19 C18 H18 120.2 . . ?
C17 C18 H18 120.2 . . ?
C18 C19 C20 120.6(4) . . ?
C18 C19 H19 119.7 . . ?
C20 C19 H19 119.7 . . ?
O5 C20 C19 119.7(4) . . ?
O5 C20 C21 120.2(4) . . ?
C19 C20 C21 120.1(4) . . ?
C22 C21 C20 118.4(4) . . ?
C22 C21 C23 120.4(3) . . ?
C20 C21 C23 121.2(3) . . ?
C17 C22 C21 120.0(4) . . ?
C17 C22 H22 120.0 . . ?
C21 C22 H22 120.0 . . ?
O7 C23 O6 124.3(4) . . ?
O7 C23 C21 118.5(3) . . ?
O6 C23 C21 117.2(3) . . ?

loop_
_geom_bond_atom_site_label_1
_geom_bond_atom_site_label_2
_geom_bond_distance
_geom_bond_site_symmetry_2
_geom_bond_publ_flag
S1 C1 1.807(4) . ?
S1 C4 1.819(4) . ?
Cl1 C17 1.758(4) . ?
O1 C6 1.218(4) . ?
O2 C6 1.298(5) . ?
O2 H2 0.8400 . ?
O3 C7 1.208(4) . ?
O4 C9 1.216(5) . ?
O5 C20 1.347(5) . ?
O5 H5 0.8400 . ?
O6 C23 1.272(5) . ?
O7 C23 1.253(4) . ?
O8 H8A 0.9087 . ?
O8 H8B 0.9429 . ?
O9 H9A 0.7871 . ?
N1 C7 1.365(5) . ?
N1 C2 1.408(5) . ?
N1 C1 1.465(4) . ?
N2 C9 1.338(4) . ?
N2 C8 1.443(5) . ?
N2 H2A 0.8800 . ?
N3 C10 1.498(4) . ?
N3 H3A 0.9100 . ?
N3 H3B 0.9100 . ?
N3 H3C 0.9100 . ?
C1 C8 1.562(5) . ?
C1 H1 1.0000 . ?
C2 C3 1.328(6) . ?
C2 C6 1.513(5) . ?
C3 C5 1.509(5) . ?
C3 C4 1.525(5) . ?
C4 H4A 0.9900 . ?
C4 H4B 0.9900 . ?
C5 H5A 0.9800 . ?
C5 H5B 0.9800 . ?
C5 H5C 0.9800 . ?
C7 C8 1.541(4) . ?
C8 H8 1.0000 . ?
C9 C10 1.536(5) . ?
C10 C11 1.514(5) . ?
C10 H10 1.0000 . ?
C11 C12 1.384(5) . ?
C11 C16 1.395(5) . ?
C12 C13 1.385(6) . ?
C12 H12 0.9500 . ?
C13 C14 1.373(7) . ?
C13 H13 0.9500 . ?
C14 C15 1.385(7) . ?
C14 H14 0.9500 . ?
C15 C16 1.378(6) . ?
C15 H15 0.9500 . ?
C16 H16 0.9500 . ?
C17 C22 1.371(6) . ?
C17 C18 1.388(7) . ?
C18 C19 1.371(7) . ?
C18 H18 0.9500 . ?
C19 C20 1.385(6) . ?
C19 H19 0.9500 . ?
C20 C21 1.414(5) . ?
C21 C22 1.404(5) . ?
C21 C23 1.494(5) . ?
C22 H22 0.9500 . ?

loop_
_geom_hbond_atom_site_label_D
_geom_hbond_atom_site_label_H
_geom_hbond_atom_site_label_A
_geom_hbond_distance_DH
_geom_hbond_distance_HA
_geom_hbond_distance_DA
_geom_hbond_angle_DHA
_geom_hbond_site_symmetry_A
O2 H2 O8 0.84 1.70 2.527(4) 168.7 .
O5 H5 O6 0.84 1.76 2.511(4) 147.9 .
O8 H8A O4 0.91 1.89 2.724(4) 151.0 1_556
O8 H8B O6 0.94 1.75 2.686(4) 173.6 1_565
O9 H9A O7 0.79 1.97 2.753(4) 176.2 .
N2 H2A O7 0.88 1.93 2.809(4) 177.2 2_656
N3 H3A O1 0.91 1.98 2.852(4) 159.8 1_554
N3 H3B O5 0.91 1.92 2.803(4) 163.4 2_655
N3 H3C O3 0.91 1.89 2.794(4) 175.1 2_655
C8 H8 O9 1.00 2.38 3.367(5) 167.2 1_564

loop_
_geom_torsion_atom_site_label_1
_geom_torsion_atom_site_label_2
_geom_torsion_atom_site_label_3
_geom_torsion_atom_site_label_4
_geom_torsion
_geom_torsion_site_symmetry_1
_geom_torsion_site_symmetry_2
_geom_torsion_site_symmetry_3
_geom_torsion_site_symmetry_4
_geom_torsion_publ_flag
C7 N1 C1 C8 -8.4(3) . . . . ?
C2 N1 C1 C8 -160.6(3) . . . . ?
C7 N1 C1 S1 108.1(3) . . . . ?
C2 N1 C1 S1 -44.1(4) . . . . ?
C4 S1 C1 N1 53.9(3) . . . . ?
C4 S1 C1 C8 150.9(3) . . . . ?
C7 N1 C2 C3 -131.5(4) . . . . ?
C1 N1 C2 C3 10.6(6) . . . . ?
C7 N1 C2 C6 50.3(5) . . . . ?
C1 N1 C2 C6 -167.6(3) . . . . ?
N1 C2 C3 C5 -175.4(4) . . . . ?
C6 C2 C3 C5 2.5(7) . . . . ?
N1 C2 C3 C4 1.0(6) . . . . ?
C6 C2 C3 C4 179.0(4) . . . . ?
C2 C3 C4 S1 24.5(6) . . . . ?
C5 C3 C4 S1 -158.7(4) . . . . ?
C1 S1 C4 C3 -47.9(4) . . . . ?
C3 C2 C6 O1 34.1(6) . . . . ?
N1 C2 C6 O1 -147.8(4) . . . . ?
C3 C2 C6 O2 -146.3(4) . . . . ?
N1 C2 C6 O2 31.8(4) . . . . ?
C2 N1 C7 O3 -16.6(7) . . . . ?
C1 N1 C7 O3 -166.9(4) . . . . ?
C2 N1 C7 C8 158.8(4) . . . . ?
C1 N1 C7 C8 8.5(3) . . . . ?
C9 N2 C8 C7 -178.3(3) . . . . ?
C9 N2 C8 C1 84.0(4) . . . . ?
O3 C7 C8 N2 46.6(6) . . . . ?
N1 C7 C8 N2 -128.4(3) . . . . ?
O3 C7 C8 C1 167.1(5) . . . . ?
N1 C7 C8 C1 -8.0(3) . . . . ?
N1 C1 C8 N2 121.9(3) . . . . ?
S1 C1 C8 N2 11.0(4) . . . . ?
N1 C1 C8 C7 7.4(2) . . . . ?
S1 C1 C8 C7 -103.4(3) . . . . ?
C8 N2 C9 O4 -1.7(5) . . . . ?
C8 N2 C9 C10 -178.5(3) . . . . ?
O4 C9 C10 N3 15.5(5) . . . . ?
N2 C9 C10 N3 -167.7(3) . . . . ?
O4 C9 C10 C11 -105.4(4) . . . . ?
N2 C9 C10 C11 71.4(4) . . . . ?
N3 C10 C11 C12 107.1(4) . . . . ?
C9 C10 C11 C12 -134.3(4) . . . . ?
N3 C10 C11 C16 -72.2(4) . . . . ?
C9 C10 C11 C16 46.3(4) . . . . ?
C16 C11 C12 C13 1.2(6) . . . . ?
C10 C11 C12 C13 -178.2(4) . . . . ?
C11 C12 C13 C14 -1.7(7) . . . . ?
C12 C13 C14 C15 0.9(8) . . . . ?
C13 C14 C15 C16 0.4(8) . . . . ?
C14 C15 C16 C11 -1.0(7) . . . . ?
C12 C11 C16 C15 0.2(6) . . . . ?
C10 C11 C16 C15 179.6(4) . . . . ?
C22 C17 C18 C19 0.4(7) . . . . ?
Cl1 C17 C18 C19 -179.9(4) . . . . ?
C17 C18 C19 C20 -0.9(7) . . . . ?
C18 C19 C20 O5 180.0(4) . . . . ?
C18 C19 C20 C21 0.5(7) . . . . ?
O5 C20 C21 C22 -179.0(4) . . . . ?
C19 C20 C21 C22 0.5(6) . . . . ?
O5 C20 C21 C23 1.5(6) . . . . ?
C19 C20 C21 C23 -178.9(4) . . . . ?
C18 C17 C22 C21 0.6(7) . . . . ?
Cl1 C17 C22 C21 -179.2(3) . . . . ?
C20 C21 C22 C17 -1.0(6) . . . . ?
C23 C21 C22 C17 178.5(4) . . . . ?
C22 C21 C23 O7 6.4(5) . . . . ?
C20 C21 C23 O7 -174.3(4) . . . . ?
C22 C21 C23 O6 -173.1(4) . . . . ?
C20 C21 C23 O6 6.3(5) . . . . ?
